data_1550589
loop_
_publ_author_name
'Inatomi, Takahiro'
'Fukahori, Yukino'
'Yamada, Yuji'
'Ishikawa, Ryuta'
'Kanegawa, Shinji'
'Koga, Yuji'
'Matsubara, Kouki'

_publ_section_title
;
 Ni(I)-Ni(III) Cycle in Buchwald-Hartwig Amination of Aryl Bromide
 Mediated by NHC-ligated Ni(I) Complexes
;
_journal_name_full 'Catalysis Science &amp; Technology'
_journal_paper_doi 10.1039/C8CY02427H
_journal_year 2019
_chemical_formula_moiety 'C37 H44 Cl N4 Ni, 2(C4 H8 O)'
_chemical_formula_sum 'C45 H61 Cl N4 Ni O2'
_chemical_formula_weight 783.11
_space_group_crystal_system monoclinic
_space_group_IT_number 14
_space_group_name_Hall '-P 2yn'
_space_group_name_H-M_alt 'P 1 21/n 1'
_symmetry_space_group_name_Hall '-P 2yn'
_symmetry_space_group_name_H-M 'P 1 21/n 1'
_atom_sites_solution_hydrogens geom
_atom_sites_solution_primary direct
_atom_sites_solution_secondary difmap
_audit_update_record
;
2018-11-09 deposited with the CCDC.    2019-02-13 downloaded from the CCDC.
;
_cell_angle_alpha 90.0000
_cell_angle_beta 112.083(9)
_cell_angle_gamma 90.0000
_cell_formula_units_Z 4
_cell_length_a 13.217(7)
_cell_length_b 20.737(10)
_cell_length_c 16.300(9)
_cell_measurement_reflns_used 9522
_cell_measurement_temperature 110
_cell_measurement_theta_max 27.52
_cell_measurement_theta_min 3.18
_cell_volume 4140(4)
_computing_cell_refinement CrystalClear
_computing_data_collection 'CrystalClear (Rigaku Inc., 2008)'
_computing_data_reduction CrystalClear
_computing_molecular_graphics 'CrystalStructure 4.2'
_computing_publication_material 'CrystalStructure 4.2 (Rigaku, 2015)'
_computing_structure_refinement 'SHELXL97 (Sheldrick, 2008)'
_computing_structure_solution 'Il Milione (Burla, et al., 2007)'
_diffrn_ambient_temperature 110
_diffrn_detector_area_resol_mean 7.111
_diffrn_measured_fraction_theta_full 0.997
_diffrn_measured_fraction_theta_max 0.997
_diffrn_measurement_device_type 'Rigaku Saturn724'
_diffrn_measurement_method \w
_diffrn_radiation_type 'Mo K\a'
_diffrn_radiation_wavelength 0.71075
_diffrn_reflns_av_R_equivalents 0.0759
_diffrn_reflns_Laue_measured_fraction_full 0.000
_diffrn_reflns_Laue_measured_fraction_max 0.000
_diffrn_reflns_limit_h_max 17
_diffrn_reflns_limit_h_min -17
_diffrn_reflns_limit_k_max 26
_diffrn_reflns_limit_k_min -26
_diffrn_reflns_limit_l_max 21
_diffrn_reflns_limit_l_min -21
_diffrn_reflns_number 59138
_diffrn_reflns_point_group_measured_fraction_full 0.000
_diffrn_reflns_point_group_measured_fraction_max 0.000
_diffrn_reflns_theta_full 27.440
_diffrn_reflns_theta_max 27.440
_diffrn_reflns_theta_min 3.183
_diffrn_standards_number 0
_exptl_absorpt_coefficient_mu 0.575
_exptl_absorpt_correction_T_max 0.972
_exptl_absorpt_correction_T_min 0.891
_exptl_absorpt_correction_type multi-scan
_exptl_absorpt_process_details 'REQAB (Rigaku, 1998)'
_exptl_crystal_colour purple
_exptl_crystal_density_diffrn 1.256
_exptl_crystal_density_method 'not measured'
_exptl_crystal_description block
_exptl_crystal_F_000 1676.00
_exptl_crystal_size_max 0.200
_exptl_crystal_size_mid 0.200
_exptl_crystal_size_min 0.050
_refine_diff_density_max 1.37
_refine_diff_density_min -1.12
_refine_ls_extinction_method none
_refine_ls_goodness_of_fit_ref 1.093
_refine_ls_hydrogen_treatment constr
_refine_ls_number_parameters 486
_refine_ls_number_reflns 9421
_refine_ls_number_restraints 0
_refine_ls_R_factor_all 0.1193
_refine_ls_R_factor_gt 0.0943
_refine_ls_shift/su_max 0.000
_refine_ls_structure_factor_coef Fsqd
_refine_ls_weighting_details 'w = 1/[\s^2^(Fo^2^)+(0.1572P)^2^+11.7784P] where P=(Fo^2^+2Fc^2^)/3'
_refine_ls_weighting_scheme calc
_refine_ls_wR_factor_gt 0.2715
_refine_ls_wR_factor_ref 0.2948
_reflns_number_gt 6901
_reflns_number_total 9452
_reflns_threshold_expression F^2^>2.0\s(F^2^)
_cod_data_source_file c8cy02427h2.cif
_cod_data_source_block 2a
_cod_database_code 1550589

loop_
_space_group_symop_id
_space_group_symop_operation_xyz
1 +X,+Y,+Z
2 1/2-X,1/2+Y,1/2-Z
3 -X,-Y,-Z
4 -1/2+X,-1/2-Y,-1/2+Z

loop_
_atom_site_label
_atom_site_type_symbol
_atom_site_fract_x
_atom_site_fract_y
_atom_site_fract_z
_atom_site_U_iso_or_equiv
_atom_site_adp_type
_atom_site_occupancy
_atom_site_symmetry_multiplicity
_atom_site_calc_flag
_atom_site_refinement_flags
Ni1 Ni 0.78788(5) 0.61790(3) 0.89482(4) 0.0273(2) Uani 1 1 d .
Cl1 Cl 0.84444(11) 0.66878(6) 1.03294(8) 0.0374(3) Uani 1 1 d .
O1 O 0.3996(7) 0.9215(3) 0.8249(5) 0.098(2) Uani 1 1 d .
O2 O 0.5908(7) 0.8408(4) 1.0348(6) 0.123(3) Uani 1 1 d .
N1 N 0.6724(3) 0.71534(18) 0.7532(2) 0.0258(8) Uani 1 1 d .
N2 N 0.5548(3) 0.65251(19) 0.7722(3) 0.0280(8) Uani 1 1 d .
N3 N 0.9280(3) 0.5969(2) 0.8825(3) 0.0317(9) Uani 1 1 d .
N4 N 0.7848(3) 0.5221(2) 0.9038(3) 0.0297(8) Uani 1 1 d .
C1 C 0.6650(4) 0.6629(2) 0.8028(3) 0.0260(9) Uani 1 1 d .
C2 C 0.5706(4) 0.7362(2) 0.6952(3) 0.0311(10) Uani 1 1 d .
H2 H 0.5564 0.7713 0.6550 0.037 Uiso 1 1 calc R
C3 C 0.4958(4) 0.6970(2) 0.7071(3) 0.0295(10) Uani 1 1 d .
H3 H 0.4188 0.6992 0.6774 0.035 Uiso 1 1 calc R
C4 C 0.7741(4) 0.7413(2) 0.7521(3) 0.0270(9) Uani 1 1 d .
C5 C 0.8134(4) 0.7168(2) 0.6897(3) 0.0310(10) Uani 1 1 d .
C6 C 0.9079(4) 0.7446(2) 0.6863(4) 0.0351(11) Uani 1 1 d .
H6 H 0.9343 0.7307 0.6425 0.042 Uiso 1 1 calc R
C7 C 0.9641(4) 0.7925(3) 0.7463(4) 0.0372(11) Uani 1 1 d .
H7 H 1.0299 0.8098 0.7447 0.045 Uiso 1 1 calc R
C8 C 0.9234(4) 0.8148(2) 0.8085(3) 0.0348(11) Uani 1 1 d .
H8 H 0.9618 0.8478 0.8485 0.042 Uiso 1 1 calc R
C9 C 0.8284(4) 0.7901(2) 0.8137(3) 0.0294(10) Uani 1 1 d .
C10 C 0.7535(4) 0.6632(2) 0.6238(3) 0.0337(11) Uani 1 1 d .
H10 H 0.6928 0.6467 0.6406 0.040 Uiso 1 1 calc R
C11 C 0.7031(5) 0.6893(3) 0.5282(4) 0.0462(13) Uani 1 1 d .
H11A H 0.6706 0.6536 0.4874 0.055 Uiso 1 1 calc R
H11B H 0.7602 0.7097 0.5125 0.055 Uiso 1 1 calc R
H11C H 0.6466 0.7211 0.5241 0.055 Uiso 1 1 calc R
C12 C 0.8314(5) 0.6064(3) 0.6291(4) 0.0404(12) Uani 1 1 d .
H12A H 0.8940 0.6221 0.6165 0.048 Uiso 1 1 calc R
H12B H 0.7926 0.5735 0.5856 0.048 Uiso 1 1 calc R
H12C H 0.8571 0.5877 0.6887 0.048 Uiso 1 1 calc R
C13 C 0.7817(4) 0.8156(2) 0.8809(3) 0.0328(10) Uani 1 1 d .
H13 H 0.7426 0.7793 0.8966 0.039 Uiso 1 1 calc R
C14 C 0.6974(5) 0.8695(3) 0.8378(4) 0.0371(11) Uani 1 1 d .
H14A H 0.6382 0.8522 0.7858 0.045 Uiso 1 1 calc R
H14B H 0.7332 0.9050 0.8195 0.045 Uiso 1 1 calc R
H14C H 0.6675 0.8854 0.8806 0.045 Uiso 1 1 calc R
C15 C 0.8701(5) 0.8397(3) 0.9660(4) 0.0414(12) Uani 1 1 d .
H15A H 0.9036 0.8787 0.9535 0.050 Uiso 1 1 calc R
H15B H 0.9260 0.8063 0.9897 0.050 Uiso 1 1 calc R
H15C H 0.8376 0.8496 1.0096 0.050 Uiso 1 1 calc R
C16 C 0.5028(4) 0.5994(2) 0.7989(3) 0.0305(10) Uani 1 1 d .
C17 C 0.4782(4) 0.5428(2) 0.7470(3) 0.0314(10) Uani 1 1 d .
C18 C 0.4295(5) 0.4917(3) 0.7746(4) 0.0393(12) Uani 1 1 d .
H18 H 0.4129 0.4528 0.7413 0.047 Uiso 1 1 calc R
C19 C 0.4051(5) 0.4969(3) 0.8497(4) 0.0404(12) Uani 1 1 d .
H19 H 0.3736 0.4612 0.8681 0.048 Uiso 1 1 calc R
C20 C 0.4260(5) 0.5534(3) 0.8985(4) 0.0387(12) Uani 1 1 d .
H20 H 0.4074 0.5566 0.9493 0.046 Uiso 1 1 calc R
C21 C 0.4748(4) 0.6063(3) 0.8733(3) 0.0332(10) Uani 1 1 d .
C22 C 0.5036(4) 0.5372(2) 0.6631(3) 0.0335(11) Uani 1 1 d .
H22 H 0.5055 0.5818 0.6404 0.040 Uiso 1 1 calc R
C23 C 0.4152(5) 0.4990(3) 0.5895(4) 0.0422(12) Uani 1 1 d .
H23A H 0.3446 0.5207 0.5741 0.051 Uiso 1 1 calc R
H23B H 0.4104 0.4552 0.6104 0.051 Uiso 1 1 calc R
H23C H 0.4345 0.4968 0.5371 0.051 Uiso 1 1 calc R
C24 C 0.6163(5) 0.5068(3) 0.6837(4) 0.0365(11) Uani 1 1 d .
H24A H 0.6178 0.4635 0.7082 0.044 Uiso 1 1 calc R
H24B H 0.6723 0.5336 0.7268 0.044 Uiso 1 1 calc R
H24C H 0.6308 0.5038 0.6291 0.044 Uiso 1 1 calc R
C25 C 0.4902(5) 0.6703(3) 0.9240(4) 0.0372(11) Uani 1 1 d .
H25 H 0.5312 0.7007 0.9002 0.045 Uiso 1 1 calc R
C26 C 0.3777(5) 0.6994(3) 0.9080(4) 0.0497(14) Uani 1 1 d .
H26A H 0.3435 0.6758 0.9428 0.060 Uiso 1 1 calc R
H26B H 0.3316 0.6962 0.8450 0.060 Uiso 1 1 calc R
H26C H 0.3862 0.7448 0.9259 0.060 Uiso 1 1 calc R
C27 C 0.5552(5) 0.6612(3) 1.0234(4) 0.0482(14) Uani 1 1 d .
H27A H 0.5200 0.6280 1.0465 0.058 Uiso 1 1 calc R
H27B H 0.5571 0.7020 1.0543 0.058 Uiso 1 1 calc R
H27C H 0.6299 0.6478 1.0330 0.058 Uiso 1 1 calc R
C28 C 0.9986(4) 0.6404(3) 0.8720(3) 0.0354(11) Uani 1 1 d .
H28 H 0.9815 0.6850 0.8714 0.042 Uiso 1 1 calc R
C29 C 1.0940(5) 0.6230(3) 0.8622(4) 0.0415(12) Uani 1 1 d .
H29 H 1.1412 0.6548 0.8542 0.050 Uiso 1 1 calc R
C30 C 1.1199(4) 0.5571(3) 0.8643(4) 0.0430(13) Uani 1 1 d .
H30 H 1.1853 0.5436 0.8579 0.052 Uiso 1 1 calc R
C31 C 1.0491(4) 0.5119(3) 0.8759(3) 0.0354(11) Uani 1 1 d .
H31 H 1.0653 0.4672 0.8780 0.043 Uiso 1 1 calc R
C32 C 0.9539(4) 0.5332(2) 0.8846(3) 0.0308(10) Uani 1 1 d .
C33 C 0.8710(4) 0.4902(2) 0.8953(3) 0.0282(9) Uani 1 1 d .
C34 C 0.8783(5) 0.4224(2) 0.8975(3) 0.0354(11) Uani 1 1 d .
H34 H 0.9402 0.4014 0.8936 0.042 Uiso 1 1 calc R
C35 C 0.7932(5) 0.3866(2) 0.9055(3) 0.0373(12) Uani 1 1 d .
H35 H 0.7955 0.3409 0.9057 0.045 Uiso 1 1 calc R
C36 C 0.7044(5) 0.4190(2) 0.9133(4) 0.0366(11) Uani 1 1 d .
H36 H 0.6451 0.3955 0.9180 0.044 Uiso 1 1 calc R
C37 C 0.7044(4) 0.4862(2) 0.9139(3) 0.0318(10) Uani 1 1 d .
H37 H 0.6454 0.5079 0.9218 0.038 Uiso 1 1 calc R
C38 C 0.3886(7) 0.8566(4) 0.7765(5) 0.0628(19) Uani 1 1 d .
H38A H 0.4047 0.8614 0.7222 0.075 Uiso 1 1 calc R
H38B H 0.4382 0.8238 0.8153 0.075 Uiso 1 1 calc R
C39 C 0.2722(7) 0.8389(4) 0.7546(6) 0.081(3) Uani 1 1 d .
H39A H 0.2260 0.8568 0.6962 0.098 Uiso 1 1 calc R
H39B H 0.2637 0.7915 0.7526 0.098 Uiso 1 1 calc R
C40 C 0.2412(4) 0.8656(3) 0.8227(4) 0.0444(14) Uani 1 1 d .
H40A H 0.1712 0.8890 0.7960 0.053 Uiso 1 1 calc R
H40B H 0.2315 0.8307 0.8605 0.053 Uiso 1 1 calc R
C41 C 0.3247(6) 0.9086(4) 0.8744(5) 0.0601(17) Uani 1 1 d .
H41A H 0.3665 0.8891 0.9329 0.072 Uiso 1 1 calc R
H41B H 0.2921 0.9494 0.8841 0.072 Uiso 1 1 calc R
C42 C 0.6766(6) 0.8020(4) 1.1145(6) 0.0656(19) Uani 1 1 d .
H42A H 0.6402 0.7796 1.1495 0.079 Uiso 1 1 calc R
H42B H 0.7157 0.7698 1.0925 0.079 Uiso 1 1 calc R
C43 C 0.7514(4) 0.8512(3) 1.1674(4) 0.0419(12) Uani 1 1 d .
H43A H 0.7865 0.8372 1.2298 0.050 Uiso 1 1 calc R
H43B H 0.8090 0.8603 1.1439 0.050 Uiso 1 1 calc R
C44 C 0.6858(6) 0.9063(4) 1.1606(5) 0.0578(17) Uani 1 1 d .
H44A H 0.7317 0.9453 1.1801 0.069 Uiso 1 1 calc R
H44B H 0.6419 0.9013 1.1978 0.069 Uiso 1 1 calc R
C45 C 0.6108(6) 0.9117(4) 1.0621(5) 0.0605(17) Uani 1 1 d .
H45A H 0.5417 0.9341 1.0545 0.073 Uiso 1 1 calc R
H45B H 0.6475 0.9346 1.0277 0.073 Uiso 1 1 calc R

loop_
_atom_site_aniso_label
_atom_site_aniso_U_11
_atom_site_aniso_U_22
_atom_site_aniso_U_33
_atom_site_aniso_U_23
_atom_site_aniso_U_13
_atom_site_aniso_U_12
Ni1 0.0295(3) 0.0238(3) 0.0268(3) 0.0007(2) 0.0084(2) 0.0016(2)
Cl1 0.0427(7) 0.0366(7) 0.0285(6) -0.0058(5) 0.0085(5) 0.0022(5)
O1 0.124(6) 0.085(5) 0.094(5) 0.005(4) 0.050(5) 0.007(4)
O2 0.132(7) 0.089(5) 0.116(6) -0.003(5) 0.011(5) -0.021(5)
N1 0.0278(19) 0.0228(18) 0.0250(18) -0.0007(14) 0.0080(15) 0.0005(15)
N2 0.031(2) 0.0282(19) 0.0244(18) 0.0013(15) 0.0097(16) 0.0009(16)
N3 0.035(2) 0.031(2) 0.027(2) 0.0026(16) 0.0087(17) 0.0021(17)
N4 0.033(2) 0.029(2) 0.0261(19) -0.0004(15) 0.0091(16) 0.0016(16)
C1 0.034(2) 0.020(2) 0.027(2) -0.0046(16) 0.0143(19) -0.0037(17)
C2 0.037(3) 0.028(2) 0.027(2) -0.0017(18) 0.010(2) -0.0006(19)
C3 0.029(2) 0.028(2) 0.028(2) 0.0007(18) 0.0065(18) 0.0006(18)
C4 0.027(2) 0.023(2) 0.028(2) -0.0009(17) 0.0059(18) -0.0028(17)
C5 0.034(2) 0.029(2) 0.030(2) 0.0023(19) 0.012(2) -0.0028(19)
C6 0.036(3) 0.030(2) 0.042(3) 0.000(2) 0.018(2) -0.001(2)
C7 0.030(2) 0.034(3) 0.047(3) 0.002(2) 0.014(2) -0.004(2)
C8 0.038(3) 0.026(2) 0.034(3) 0.0022(19) 0.006(2) -0.003(2)
C9 0.036(2) 0.023(2) 0.027(2) 0.0033(17) 0.0092(19) 0.0000(18)
C10 0.039(3) 0.034(3) 0.033(2) -0.003(2) 0.020(2) -0.002(2)
C11 0.050(3) 0.045(3) 0.040(3) -0.003(2) 0.013(3) -0.001(3)
C12 0.047(3) 0.035(3) 0.040(3) -0.005(2) 0.018(2) -0.002(2)
C13 0.041(3) 0.024(2) 0.032(2) -0.0032(19) 0.012(2) -0.004(2)
C14 0.043(3) 0.035(3) 0.035(3) -0.002(2) 0.017(2) 0.003(2)
C15 0.047(3) 0.039(3) 0.032(3) -0.004(2) 0.008(2) -0.004(2)
C16 0.028(2) 0.029(2) 0.034(2) 0.0031(19) 0.0108(19) -0.0004(19)
C17 0.030(2) 0.028(2) 0.035(2) 0.0021(19) 0.010(2) 0.0000(19)
C18 0.040(3) 0.032(3) 0.046(3) 0.003(2) 0.017(2) -0.004(2)
C19 0.038(3) 0.038(3) 0.048(3) 0.010(2) 0.020(2) -0.004(2)
C20 0.040(3) 0.045(3) 0.037(3) 0.010(2) 0.021(2) 0.000(2)
C21 0.032(2) 0.037(3) 0.034(3) 0.004(2) 0.016(2) 0.006(2)
C22 0.041(3) 0.024(2) 0.034(2) -0.0033(19) 0.012(2) -0.008(2)
C23 0.047(3) 0.041(3) 0.034(3) -0.005(2) 0.010(2) -0.003(2)
C24 0.044(3) 0.034(3) 0.033(3) -0.004(2) 0.015(2) -0.005(2)
C25 0.045(3) 0.039(3) 0.033(3) -0.002(2) 0.021(2) -0.001(2)
C26 0.055(4) 0.045(3) 0.050(3) -0.003(3) 0.021(3) 0.011(3)
C27 0.047(3) 0.060(4) 0.037(3) -0.004(3) 0.015(3) 0.002(3)
C28 0.032(3) 0.035(3) 0.035(3) 0.000(2) 0.009(2) -0.005(2)
C29 0.034(3) 0.046(3) 0.042(3) 0.000(2) 0.013(2) -0.006(2)
C30 0.030(3) 0.057(3) 0.042(3) -0.005(3) 0.014(2) 0.006(2)
C31 0.036(3) 0.036(3) 0.032(2) -0.001(2) 0.011(2) 0.007(2)
C32 0.036(3) 0.032(2) 0.022(2) 0.0011(18) 0.0086(19) 0.004(2)
C33 0.033(2) 0.028(2) 0.023(2) -0.0006(17) 0.0097(18) 0.0022(19)
C34 0.048(3) 0.027(2) 0.030(2) -0.0003(19) 0.013(2) 0.008(2)
C35 0.054(3) 0.025(2) 0.035(3) -0.0001(19) 0.020(2) 0.001(2)
C36 0.048(3) 0.030(2) 0.034(3) 0.000(2) 0.018(2) -0.003(2)
C37 0.035(3) 0.029(2) 0.035(2) 0.0031(19) 0.017(2) 0.0013(19)
C38 0.084(5) 0.055(4) 0.048(4) 0.002(3) 0.024(4) 0.017(4)
C39 0.080(6) 0.044(4) 0.077(5) 0.002(4) -0.019(4) 0.003(4)
C40 0.023(2) 0.042(3) 0.060(4) 0.012(3) 0.007(2) 0.005(2)
C41 0.065(4) 0.063(4) 0.058(4) 0.000(3) 0.029(4) 0.010(4)
C42 0.056(4) 0.058(4) 0.075(5) -0.001(4) 0.015(4) 0.000(3)
C43 0.028(2) 0.045(3) 0.044(3) -0.005(2) 0.003(2) 0.003(2)
C44 0.052(4) 0.063(4) 0.054(4) -0.015(3) 0.015(3) -0.003(3)
C45 0.062(4) 0.052(4) 0.061(4) 0.003(3) 0.016(3) -0.008(3)

loop_
_atom_type_symbol
_atom_type_description
_atom_type_scat_dispersion_real
_atom_type_scat_dispersion_imag
_atom_type_scat_source
C C 0.0033 0.0016
;
International Tables for Crystallography
(Vol. C, Tables 4.2.6.8 and 6.1.1.4)
;
H H 0.0000 0.0000
;
International Tables for Crystallography
(Vol. C, Table 6.1.1.4)
;
Cl Cl 0.1484 0.1585
;
International Tables for Crystallography
(Vol. C, Tables 4.2.6.8 and 6.1.1.4)
;
N N 0.0061 0.0033
;
International Tables for Crystallography
(Vol. C, Tables 4.2.6.8 and 6.1.1.4)
;
Ni Ni 0.3393 1.1124
;
International Tables for Crystallography
(Vol. C, Tables 4.2.6.8 and 6.1.1.4)
;
O O 0.0106 0.0060
;
International Tables for Crystallography
(Vol. C, Tables 4.2.6.8 and 6.1.1.4)
;

loop_
_geom_angle_atom_site_label_1
_geom_angle_atom_site_label_2
_geom_angle_atom_site_label_3
_geom_angle
C1 Ni1 N3 123.85(18)
C1 Ni1 N4 119.41(18)
N3 Ni1 N4 80.45(17)
C1 Ni1 Cl1 112.99(13)
N3 Ni1 Cl1 102.94(13)
N4 Ni1 Cl1 112.75(12)
C41 O1 C38 99.4(6)
C45 O2 C42 104.9(6)
C1 N1 C2 112.3(4)
C1 N1 C4 124.6(4)
C2 N1 C4 122.7(4)
C1 N2 C3 112.7(4)
C1 N2 C16 124.8(4)
C3 N2 C16 122.5(4)
C28 N3 C32 118.1(5)
C28 N3 Ni1 125.4(4)
C32 N3 Ni1 116.5(3)
C37 N4 C33 117.8(4)
C37 N4 Ni1 126.4(3)
C33 N4 Ni1 115.7(3)
N2 C1 N1 102.2(4)
N2 C1 Ni1 131.3(3)
N1 C1 Ni1 126.6(3)
C3 C2 N1 106.8(4)
C3 C2 H2 126.6
N1 C2 H2 126.6
C2 C3 N2 106.1(4)
C2 C3 H3 127.0
N2 C3 H3 127.0
C5 C4 C9 123.2(4)
C5 C4 N1 118.2(4)
C9 C4 N1 118.6(4)
C6 C5 C4 117.5(5)
C6 C5 C10 120.2(4)
C4 C5 C10 122.3(4)
C5 C6 C7 120.9(5)
C5 C6 H6 119.5
C7 C6 H6 119.5
C8 C7 C6 119.8(5)
C8 C7 H7 120.1
C6 C7 H7 120.1
C9 C8 C7 121.8(5)
C9 C8 H8 119.1
C7 C8 H8 119.1
C8 C9 C4 116.6(4)
C8 C9 C13 122.1(4)
C4 C9 C13 121.3(4)
C5 C10 C11 111.3(4)
C5 C10 C12 110.7(5)
C11 C10 C12 110.4(4)
C5 C10 H10 108.1
C11 C10 H10 108.1
C12 C10 H10 108.1
C10 C11 H11A 109.5
C10 C11 H11B 109.5
H11A C11 H11B 109.5
C10 C11 H11C 109.5
H11A C11 H11C 109.5
H11B C11 H11C 109.5
C10 C12 H12A 109.5
C10 C12 H12B 109.5
H12A C12 H12B 109.5
C10 C12 H12C 109.5
H12A C12 H12C 109.5
H12B C12 H12C 109.5
C15 C13 C9 112.6(4)
C15 C13 C14 110.6(4)
C9 C13 C14 109.7(4)
C15 C13 H13 107.9
C9 C13 H13 107.9
C14 C13 H13 107.9
C13 C14 H14A 109.5
C13 C14 H14B 109.5
H14A C14 H14B 109.5
C13 C14 H14C 109.5
H14A C14 H14C 109.5
H14B C14 H14C 109.5
C13 C15 H15A 109.5
C13 C15 H15B 109.5
H15A C15 H15B 109.5
C13 C15 H15C 109.5
H15A C15 H15C 109.5
H15B C15 H15C 109.5
C21 C16 C17 121.9(5)
C21 C16 N2 119.5(5)
C17 C16 N2 118.6(4)
C18 C17 C16 117.8(5)
C18 C17 C22 120.7(5)
C16 C17 C22 121.4(4)
C19 C18 C17 121.0(5)
C19 C18 H18 119.5
C17 C18 H18 119.5
C18 C19 C20 120.8(5)
C18 C19 H19 119.6
C20 C19 H19 119.6
C19 C20 C21 120.4(5)
C19 C20 H20 119.8
C21 C20 H20 119.8
C16 C21 C20 118.1(5)
C16 C21 C25 122.0(5)
C20 C21 C25 119.8(5)
C17 C22 C24 111.0(4)
C17 C22 C23 112.2(4)
C24 C22 C23 110.4(4)
C17 C22 H22 107.7
C24 C22 H22 107.7
C23 C22 H22 107.7
C22 C23 H23A 109.5
C22 C23 H23B 109.5
H23A C23 H23B 109.5
C22 C23 H23C 109.5
H23A C23 H23C 109.5
H23B C23 H23C 109.5
C22 C24 H24A 109.5
C22 C24 H24B 109.5
H24A C24 H24B 109.5
C22 C24 H24C 109.5
H24A C24 H24C 109.5
H24B C24 H24C 109.5
C26 C25 C27 110.5(5)
C26 C25 C21 108.9(5)
C27 C25 C21 111.8(5)
C26 C25 H25 108.5
C27 C25 H25 108.5
C21 C25 H25 108.5
C25 C26 H26A 109.5
C25 C26 H26B 109.5
H26A C26 H26B 109.5
C25 C26 H26C 109.5
H26A C26 H26C 109.5
H26B C26 H26C 109.5
C25 C27 H27A 109.5
C25 C27 H27B 109.5
H27A C27 H27B 109.5
C25 C27 H27C 109.5
H27A C27 H27C 109.5
H27B C27 H27C 109.5
N3 C28 C29 122.9(5)
N3 C28 H28 118.5
C29 C28 H28 118.5
C28 C29 C30 118.5(5)
C28 C29 H29 120.7
C30 C29 H29 120.7
C31 C30 C29 119.2(5)
C31 C30 H30 120.4
C29 C30 H30 120.4
C30 C31 C32 118.9(5)
C30 C31 H31 120.6
C32 C31 H31 120.6
N3 C32 C31 122.3(5)
N3 C32 C33 113.5(4)
C31 C32 C33 124.2(5)
N4 C33 C34 122.1(5)
N4 C33 C32 113.8(4)
C34 C33 C32 124.1(5)
C35 C34 C33 118.9(5)
C35 C34 H34 120.5
C33 C34 H34 120.5
C34 C35 C36 119.2(5)
C34 C35 H35 120.4
C36 C35 H35 120.4
C37 C36 C35 118.9(5)
C37 C36 H36 120.6
C35 C36 H36 120.6
N4 C37 C36 123.0(5)
N4 C37 H37 118.5
C36 C37 H37 118.5
C39 C38 O1 103.2(6)
C39 C38 H38A 111.1
O1 C38 H38A 111.1
C39 C38 H38B 111.1
O1 C38 H38B 111.1
H38A C38 H38B 109.1
C40 C39 C38 106.9(6)
C40 C39 H39A 110.3
C38 C39 H39A 110.3
C40 C39 H39B 110.3
C38 C39 H39B 110.3
H39A C39 H39B 108.6
C41 C40 C39 108.5(6)
C41 C40 H40A 110.0
C39 C40 H40A 110.0
C41 C40 H40B 110.0
C39 C40 H40B 110.0
H40A C40 H40B 108.4
C40 C41 O1 108.1(6)
C40 C41 H41A 110.1
O1 C41 H41A 110.1
C40 C41 H41B 110.1
O1 C41 H41B 110.1
H41A C41 H41B 108.4
C43 C42 O2 104.3(6)
C43 C42 H42A 110.9
O2 C42 H42A 110.9
C43 C42 H42B 110.9
O2 C42 H42B 110.9
H42A C42 H42B 108.9
C44 C43 C42 105.1(5)
C44 C43 H43A 110.7
C42 C43 H43A 110.7
C44 C43 H43B 110.7
C42 C43 H43B 110.7
H43A C43 H43B 108.8
C43 C44 C45 105.9(6)
C43 C44 H44A 110.5
C45 C44 H44A 110.6
C43 C44 H44B 110.5
C45 C44 H44B 110.5
H44A C44 H44B 108.7
O2 C45 C44 101.9(6)
O2 C45 H45A 111.4
C44 C45 H45A 111.4
O2 C45 H45B 111.4
C44 C45 H45B 111.4
H45A C45 H45B 109.3

loop_
_geom_bond_atom_site_label_1
_geom_bond_atom_site_label_2
_geom_bond_distance
Ni1 C1 1.982(5)
Ni1 N3 1.984(4)
Ni1 N4 1.995(4)
Ni1 Cl1 2.3399(17)
O1 C41 1.519(10)
O1 C38 1.538(10)
O2 C45 1.530(11)
O2 C42 1.585(12)
N1 C1 1.381(6)
N1 C2 1.390(6)
N1 C4 1.454(6)
N2 C1 1.367(6)
N2 C3 1.401(6)
N2 C16 1.449(6)
N3 C28 1.355(7)
N3 C32 1.361(7)
N4 C37 1.357(6)
N4 C33 1.368(6)
C2 C3 1.348(7)
C2 H2 0.9500
C3 H3 0.9500
C4 C5 1.399(7)
C4 C9 1.418(6)
C5 C6 1.395(7)
C5 C10 1.542(7)
C6 C7 1.397(8)
C6 H6 0.9500
C7 C8 1.393(8)
C7 H7 0.9500
C8 C9 1.388(7)
C8 H8 0.9500
C9 C13 1.539(7)
C10 C11 1.544(8)
C10 C12 1.545(8)
C10 H10 1.0000
C11 H11A 0.9800
C11 H11B 0.9800
C11 H11C 0.9800
C12 H12A 0.9800
C12 H12B 0.9800
C12 H12C 0.9800
C13 C15 1.524(7)
C13 C14 1.547(7)
C13 H13 1.0000
C14 H14A 0.9800
C14 H14B 0.9800
C14 H14C 0.9800
C15 H15A 0.9800
C15 H15B 0.9800
C15 H15C 0.9800
C16 C21 1.401(7)
C16 C17 1.412(7)
C17 C18 1.401(7)
C17 C22 1.530(7)
C18 C19 1.382(8)
C18 H18 0.9500
C19 C20 1.386(8)
C19 H19 0.9500
C20 C21 1.410(7)
C20 H20 0.9500
C21 C25 1.535(7)
C22 C24 1.534(8)
C22 C23 1.542(7)
C22 H22 1.0000
C23 H23A 0.9800
C23 H23B 0.9800
C23 H23C 0.9800
C24 H24A 0.9800
C24 H24B 0.9800
C24 H24C 0.9800
C25 C26 1.534(8)
C25 C27 1.534(8)
C25 H25 1.0000
C26 H26A 0.9800
C26 H26B 0.9800
C26 H26C 0.9800
C27 H27A 0.9800
C27 H27B 0.9800
C27 H27C 0.9800
C28 C29 1.378(8)
C28 H28 0.9500
C29 C30 1.408(9)
C29 H29 0.9500
C30 C31 1.387(8)
C30 H30 0.9500
C31 C32 1.390(7)
C31 H31 0.9500
C32 C33 1.474(7)
C33 C34 1.408(7)
C34 C35 1.394(8)
C34 H34 0.9500
C35 C36 1.398(8)
C35 H35 0.9500
C36 C37 1.393(7)
C36 H36 0.9500
C37 H37 0.9500
C38 C39 1.488(12)
C38 H38A 0.9900
C38 H38B 0.9900
C39 C40 1.431(12)
C39 H39A 0.9900
C39 H39B 0.9900
C40 C41 1.422(10)
C40 H40A 0.9900
C40 H40B 0.9900
C41 H41A 0.9900
C41 H41B 0.9900
C42 C43 1.456(9)
C42 H42A 0.9900
C42 H42B 0.9900
C43 C44 1.414(9)
C43 H43A 0.9900
C43 H43B 0.9900
C44 C45 1.542(10)
C44 H44A 0.9900
C44 H44B 0.9900
C45 H45A 0.9900
C45 H45B 0.9900

loop_
_geom_torsion_atom_site_label_1
_geom_torsion_atom_site_label_2
_geom_torsion_atom_site_label_3
_geom_torsion_atom_site_label_4
_geom_torsion
C1 Ni1 N3 C28 61.3(5)
N4 Ni1 N3 C28 -179.5(4)
Cl1 Ni1 N3 C28 -68.2(4)
C1 Ni1 N3 C32 -118.4(3)
N4 Ni1 N3 C32 0.7(3)
Cl1 Ni1 N3 C32 112.0(3)
C1 Ni1 N4 C37 -55.4(4)
N3 Ni1 N4 C37 -179.0(4)
Cl1 Ni1 N4 C37 80.9(4)
C1 Ni1 N4 C33 121.9(3)
N3 Ni1 N4 C33 -1.8(3)
Cl1 Ni1 N4 C33 -101.9(3)
C3 N2 C1 N1 -0.7(5)
C16 N2 C1 N1 175.7(4)
C3 N2 C1 Ni1 178.6(3)
C16 N2 C1 Ni1 -5.0(7)
C2 N1 C1 N2 0.4(5)
C4 N1 C1 N2 -172.0(4)
C2 N1 C1 Ni1 -178.9(3)
C4 N1 C1 Ni1 8.7(6)
N3 Ni1 C1 N2 138.5(4)
N4 Ni1 C1 N2 39.9(5)
Cl1 Ni1 C1 N2 -96.2(4)
N3 Ni1 C1 N1 -42.4(5)
N4 Ni1 C1 N1 -141.0(4)
Cl1 Ni1 C1 N1 82.9(4)
C1 N1 C2 C3 0.1(5)
C4 N1 C2 C3 172.6(4)
N1 C2 C3 N2 -0.5(5)
C1 N2 C3 C2 0.8(5)
C16 N2 C3 C2 -175.7(4)
C1 N1 C4 C5 90.0(5)
C2 N1 C4 C5 -81.7(6)
C1 N1 C4 C9 -90.3(5)
C2 N1 C4 C9 98.0(5)
C9 C4 C5 C6 -3.1(7)
N1 C4 C5 C6 176.6(4)
C9 C4 C5 C10 179.4(5)
N1 C4 C5 C10 -0.9(7)
C4 C5 C6 C7 3.5(7)
C10 C5 C6 C7 -179.0(5)
C5 C6 C7 C8 -2.5(8)
C6 C7 C8 C9 0.9(8)
C7 C8 C9 C4 -0.4(7)
C7 C8 C9 C13 -178.6(5)
C5 C4 C9 C8 1.6(7)
N1 C4 C9 C8 -178.1(4)
C5 C4 C9 C13 179.8(4)
N1 C4 C9 C13 0.1(6)
C6 C5 C10 C11 -67.0(6)
C4 C5 C10 C11 110.5(5)
C6 C5 C10 C12 56.3(6)
C4 C5 C10 C12 -126.3(5)
C8 C9 C13 C15 -30.8(7)
C4 C9 C13 C15 151.1(5)
C8 C9 C13 C14 92.9(6)
C4 C9 C13 C14 -85.2(5)
C1 N2 C16 C21 88.4(6)
C3 N2 C16 C21 -95.5(6)
C1 N2 C16 C17 -94.0(6)
C3 N2 C16 C17 82.1(6)
C21 C16 C17 C18 -3.4(8)
N2 C16 C17 C18 179.0(4)
C21 C16 C17 C22 176.7(5)
N2 C16 C17 C22 -0.9(7)
C16 C17 C18 C19 0.9(8)
C22 C17 C18 C19 -179.2(5)
C17 C18 C19 C20 1.5(9)
C18 C19 C20 C21 -1.3(9)
C17 C16 C21 C20 3.5(8)
N2 C16 C21 C20 -178.9(5)
C17 C16 C21 C25 -173.3(5)
N2 C16 C21 C25 4.3(7)
C19 C20 C21 C16 -1.1(8)
C19 C20 C21 C25 175.7(5)
C18 C17 C22 C24 -87.3(6)
C16 C17 C22 C24 92.7(6)
C18 C17 C22 C23 36.8(7)
C16 C17 C22 C23 -143.2(5)
C16 C21 C25 C26 110.1(6)
C20 C21 C25 C26 -66.6(6)
C16 C21 C25 C27 -127.5(5)
C20 C21 C25 C27 55.8(7)
C32 N3 C28 C29 0.9(7)
Ni1 N3 C28 C29 -178.9(4)
N3 C28 C29 C30 -0.8(8)
C28 C29 C30 C31 0.1(8)
C29 C30 C31 C32 0.4(8)
C28 N3 C32 C31 -0.3(7)
Ni1 N3 C32 C31 179.5(4)
C28 N3 C32 C33 -179.4(4)
Ni1 N3 C32 C33 0.4(5)
C30 C31 C32 N3 -0.4(8)
C30 C31 C32 C33 178.6(5)
C37 N4 C33 C34 -0.5(7)
Ni1 N4 C33 C34 -178.0(4)
C37 N4 C33 C32 179.9(4)
Ni1 N4 C33 C32 2.4(5)
N3 C32 C33 N4 -1.8(6)
C31 C32 C33 N4 179.1(4)
N3 C32 C33 C34 178.7(4)
C31 C32 C33 C34 -0.4(8)
N4 C33 C34 C35 2.3(7)
C32 C33 C34 C35 -178.2(5)
C33 C34 C35 C36 -1.5(8)
C34 C35 C36 C37 -0.8(8)
C33 N4 C37 C36 -2.0(7)
Ni1 N4 C37 C36 175.2(4)
C35 C36 C37 N4 2.7(8)
C41 O1 C38 C39 36.2(7)
O1 C38 C39 C40 -30.5(8)
C38 C39 C40 C41 11.2(8)
C39 C40 C41 O1 13.3(8)
C38 O1 C41 C40 -30.8(7)
C45 O2 C42 C43 -12.7(9)
O2 C42 C43 C44 34.9(8)
C42 C43 C44 C45 -44.3(8)
C42 O2 C45 C44 -12.0(8)
C43 C44 C45 O2 34.4(8)
